data_4330620
loop_
_publ_author_name
'Ilya M. Sluch'
'Anthea J. Miranda'
'Oussama Elbjeirami'
'Mohammad A. Omary'
'LeGrande M. Slaughter'

_publ_section_title
;
 Interplay of Metallophilic Interactions, \p-\p Stacking, and Ligand
 Substituent Effects in the Structures and Luminescence Properties of
 Neutral PtII and PdII Aryl Isocyanide Complexes
;
_journal_name_full 'Inorganic Chemistry'
_journal_page_first 10728
_journal_page_last 10746
_journal_paper_doi 10.1021/ic301104a
_journal_volume 51
_journal_year 2012
_chemical_formula_moiety 'C16 H14 Cl2 N2 O2 Pt, 0.5(C H2 Cl2)'
_chemical_formula_sum 'C16.5 H15 Cl3 N2 O2 Pt'
_chemical_formula_weight 574.74
_chemical_name_common 'Bis(p-methoxyphenylisocyanide) platinum dichloride CH2Cl2 hemisolvate'
_chemical_name_systematic
;
cis-Dichlorobis(4-methoxyphenylisocyanide)platinum(II) 
dichloromethane hemisolvate
;
_space_group_IT_number 2
_symmetry_cell_setting triclinic
_symmetry_Int_Tables_number 2
_symmetry_space_group_name_Hall '-P 1'
_symmetry_space_group_name_H-M 'P -1'
_atom_sites_solution_hydrogens geom
_atom_sites_solution_primary direct
_atom_sites_solution_secondary difmap
_audit_creation_method SHELXL-97
_cell_angle_alpha 113.331(1)
_cell_angle_beta 97.016(1)
_cell_angle_gamma 100.525(1)
_cell_formula_units_Z 4
_cell_length_a 8.9518(1)
_cell_length_b 15.3609(2)
_cell_length_c 15.4429(3)
_cell_measurement_reflns_used 9974
_cell_measurement_temperature 115(2)
_cell_measurement_theta_max 30.46
_cell_measurement_theta_min 2.50
_cell_volume 1872.06(5)
_computing_cell_refinement 'Bruker SAINT'
_computing_data_collection 'Bruker APEX2'
_computing_data_reduction 'Bruker SAINT'
_computing_molecular_graphics 'Bruker SHELXTL (XP)'
_computing_publication_material 'Bruker SHELXTL (XCIF)'
_computing_structure_refinement 'Bruker SHELXTL (XL)'
_computing_structure_solution 'Bruker SHELXTL (XS)'
_diffrn_ambient_temperature 115(2)
_diffrn_detector_area_resol_mean 0.75
_diffrn_measured_fraction_theta_full 0.995
_diffrn_measured_fraction_theta_max 0.995
_diffrn_measurement_device_type 'Bruker SMART APEX II CCD'
_diffrn_measurement_method 'phi and omega scans'
_diffrn_radiation_monochromator graphite
_diffrn_radiation_probe x-ray
_diffrn_radiation_type MoK\a
_diffrn_radiation_wavelength 0.71073
_diffrn_reflns_av_R_equivalents 0.0330
_diffrn_reflns_av_sigmaI/netI 0.0246
_diffrn_reflns_limit_h_max 12
_diffrn_reflns_limit_h_min -12
_diffrn_reflns_limit_k_max 21
_diffrn_reflns_limit_k_min -20
_diffrn_reflns_limit_l_max 20
_diffrn_reflns_limit_l_min -21
_diffrn_reflns_number 52148
_diffrn_reflns_theta_full 29.13
_diffrn_reflns_theta_max 29.13
_diffrn_reflns_theta_min 1.47
_diffrn_source 'fine-focus sealed tube'
_diffrn_standards_decay_% N/A
_diffrn_standards_interval_count N/A
_diffrn_standards_interval_time N/A
_diffrn_standards_number 0
_exptl_absorpt_coefficient_mu 7.935
_exptl_absorpt_correction_T_max 0.4913
_exptl_absorpt_correction_T_min 0.2667
_exptl_absorpt_correction_type multi-scan
_exptl_absorpt_process_details 'Bruker SADABS'
_exptl_crystal_colour colourless
_exptl_crystal_density_diffrn 2.039
_exptl_crystal_description block
_exptl_crystal_F_000 1092
_exptl_crystal_recrystallization_method 'slow diff of ether and n-hexane into dichloromethane soln'
_exptl_crystal_size_max 0.17
_exptl_crystal_size_mid 0.14
_exptl_crystal_size_min 0.09
_refine_diff_density_max 0.915
_refine_diff_density_min -0.923
_refine_diff_density_rms 0.102
_refine_ls_extinction_method none
_refine_ls_goodness_of_fit_ref 1.006
_refine_ls_hydrogen_treatment constr
_refine_ls_matrix_type full
_refine_ls_number_parameters 446
_refine_ls_number_reflns 10028
_refine_ls_number_restraints 0
_refine_ls_restrained_S_all 1.006
_refine_ls_R_factor_all 0.0271
_refine_ls_R_factor_gt 0.0186
_refine_ls_shift/su_max 0.001
_refine_ls_shift/su_mean 0.000
_refine_ls_structure_factor_coef Fsqd
_refine_ls_weighting_details 'calc w=1/[\s^2^(Fo^2^)+(0.0169P)^2^+0.9886P] where P=(Fo^2^+2Fc^2^)/3'
_refine_ls_weighting_scheme calc
_refine_ls_wR_factor_gt 0.0374
_refine_ls_wR_factor_ref 0.0398
_reflns_number_gt 8534
_reflns_number_total 10028
_reflns_threshold_expression >2sigma(I)
_cod_data_source_file ic301104a_si_002_10.cif
_cod_data_source_block cmplx9a_0.5CH2Cl2
_cod_original_formula_sum 'C16.50 H15 Cl3 N2 O2 Pt'
_cod_database_code 4330620

loop_
_symmetry_equiv_pos_as_xyz
'x, y, z'
'-x, -y, -z'

loop_
_atom_site_label
_atom_site_type_symbol
_atom_site_fract_x
_atom_site_fract_y
_atom_site_fract_z
_atom_site_U_iso_or_equiv
_atom_site_adp_type
_atom_site_occupancy
_atom_site_symmetry_multiplicity
_atom_site_calc_flag
_atom_site_refinement_flags
Pt1 Pt 0.665540(11) 0.756897(7) 0.269168(7) 0.01896(3) Uani 1 1 d .
Cl1 Cl 0.57521(8) 0.63849(5) 0.11151(5) 0.02619(13) Uani 1 1 d .
Cl2 Cl 0.83071(8) 0.66581(5) 0.29497(5) 0.03014(14) Uani 1 1 d .
C1 C 0.5352(3) 0.83437(18) 0.24540(19) 0.0216(5) Uani 1 1 d .
N1 N 0.4585(2) 0.88026(16) 0.22818(16) 0.0232(5) Uani 1 1 d .
C2 C 0.7557(3) 0.8499(2) 0.3996(2) 0.0238(5) Uani 1 1 d .
N2 N 0.8218(3) 0.89964(17) 0.47756(17) 0.0248(5) Uani 1 1 d .
C11 C 0.3707(3) 0.93758(18) 0.20451(19) 0.0203(5) Uani 1 1 d .
C12 C 0.3810(3) 1.03165(19) 0.27170(19) 0.0220(5) Uani 1 1 d .
H12 H 0.4454 1.0572 0.3343 0.026 Uiso 1 1 calc R
C13 C 0.2957(3) 1.08808(19) 0.24627(19) 0.0223(5) Uani 1 1 d .
H13 H 0.3023 1.1530 0.2916 0.027 Uiso 1 1 calc R
C14 C 0.2010(3) 1.05020(19) 0.15525(19) 0.0221(5) Uani 1 1 d .
C15 C 0.1918(3) 0.95504(19) 0.08774(19) 0.0221(5) Uani 1 1 d .
H15 H 0.1277 0.9294 0.0250 0.027 Uiso 1 1 calc R
C16 C 0.2760(3) 0.89862(19) 0.11260(19) 0.0236(5) Uani 1 1 d .
H16 H 0.2695 0.8337 0.0674 0.028 Uiso 1 1 calc R
O1 O 0.1113(2) 1.09911(14) 0.12374(14) 0.0290(4) Uani 1 1 d .
C17 C 0.1142(4) 1.1961(2) 0.1901(2) 0.0383(7) Uani 1 1 d .
H17A H 0.0784 1.1943 0.2469 0.057 Uiso 1 1 calc R
H17B H 0.0455 1.2230 0.1588 0.057 Uiso 1 1 calc R
H17C H 0.2206 1.2376 0.2099 0.057 Uiso 1 1 calc R
C21 C 0.9261(3) 0.93991(18) 0.56719(18) 0.0207(5) Uani 1 1 d .
C22 C 1.0386(3) 0.89121(19) 0.5771(2) 0.0258(6) Uani 1 1 d .
H22 H 1.0445 0.8339 0.5243 0.031 Uiso 1 1 calc R
C23 C 1.1412(3) 0.92672(19) 0.6640(2) 0.0263(6) Uani 1 1 d .
H23 H 1.2198 0.8946 0.6714 0.032 Uiso 1 1 calc R
C24 C 1.1300(3) 1.01026(18) 0.74178(19) 0.0207(5) Uani 1 1 d .
C25 C 1.0202(3) 1.05976(18) 0.73023(18) 0.0202(5) Uani 1 1 d .
H25 H 1.0154 1.1178 0.7826 0.024 Uiso 1 1 calc R
C26 C 0.9175(3) 1.02472(19) 0.64236(19) 0.0230(5) Uani 1 1 d .
H26 H 0.8420 1.0585 0.6338 0.028 Uiso 1 1 calc R
O2 O 1.2361(2) 1.03687(13) 0.82513(13) 0.0254(4) Uani 1 1 d .
C27 C 1.2277(3) 1.1201(2) 0.9088(2) 0.0284(6) Uani 1 1 d .
H27A H 1.2483 1.1787 0.8968 0.043 Uiso 1 1 calc R
H27B H 1.3055 1.1294 0.9643 0.043 Uiso 1 1 calc R
H27C H 1.1237 1.1089 0.9226 0.043 Uiso 1 1 calc R
Pt2 Pt 0.372340(11) 0.706133(7) 0.385284(7) 0.01769(3) Uani 1 1 d .
Cl3 Cl 0.33877(8) 0.86281(5) 0.45270(5) 0.03044(15) Uani 1 1 d .
Cl4 Cl 0.51362(9) 0.73167(5) 0.53239(5) 0.03191(15) Uani 1 1 d .
C3 C 0.2512(3) 0.68127(19) 0.2629(2) 0.0229(5) Uani 1 1 d .
N3 N 0.1814(2) 0.66327(16) 0.18787(16) 0.0230(5) Uani 1 1 d .
C4 C 0.4191(3) 0.58165(19) 0.33028(18) 0.0211(5) Uani 1 1 d .
N4 N 0.4549(2) 0.50968(15) 0.29633(15) 0.0222(4) Uani 1 1 d .
C31 C 0.1126(3) 0.64153(18) 0.09275(19) 0.0215(5) Uani 1 1 d .
C32 C 0.1788(3) 0.5896(2) 0.0189(2) 0.0248(6) Uani 1 1 d .
H32 H 0.2675 0.5677 0.0327 0.030 Uiso 1 1 calc R
C33 C 0.1152(3) 0.56949(19) -0.07561(19) 0.0234(5) Uani 1 1 d .
H33 H 0.1601 0.5338 -0.1268 0.028 Uiso 1 1 calc R
C34 C -0.0139(3) 0.60179(18) -0.09479(19) 0.0230(5) Uani 1 1 d .
C35 C -0.0827(3) 0.65179(19) -0.0195(2) 0.0266(6) Uani 1 1 d .
H35 H -0.1730 0.6724 -0.0333 0.032 Uiso 1 1 calc R
C36 C -0.0207(3) 0.67131(19) 0.0741(2) 0.0252(6) Uani 1 1 d .
H36 H -0.0680 0.7045 0.1251 0.030 Uiso 1 1 calc R
O3 O -0.0838(2) 0.58705(14) -0.18432(14) 0.0303(4) Uani 1 1 d .
C37 C -0.0089(4) 0.5429(2) -0.2618(2) 0.0336(7) Uani 1 1 d .
H37A H 0.0994 0.5809 -0.2457 0.050 Uiso 1 1 calc R
H37B H -0.0636 0.5422 -0.3212 0.050 Uiso 1 1 calc R
H37C H -0.0112 0.4756 -0.2716 0.050 Uiso 1 1 calc R
C41 C 0.4972(3) 0.42348(18) 0.24429(19) 0.0210(5) Uani 1 1 d .
C42 C 0.5359(3) 0.36625(18) 0.28976(19) 0.0224(5) Uani 1 1 d .
H42 H 0.5370 0.3862 0.3565 0.027 Uiso 1 1 calc R
C43 C 0.5731(3) 0.27957(18) 0.23646(18) 0.0211(5) Uani 1 1 d .
H43 H 0.6005 0.2397 0.2665 0.025 Uiso 1 1 calc R
C44 C 0.5699(3) 0.25138(18) 0.13904(19) 0.0216(5) Uani 1 1 d .
C45 C 0.5333(3) 0.31074(19) 0.09483(19) 0.0225(5) Uani 1 1 d .
H45 H 0.5334 0.2915 0.0283 0.027 Uiso 1 1 calc R
C46 C 0.4970(3) 0.39714(18) 0.14762(19) 0.0221(5) Uani 1 1 d .
H46 H 0.4723 0.4380 0.1181 0.026 Uiso 1 1 calc R
O4 O 0.5996(2) 0.16658(14) 0.07893(13) 0.0296(4) Uani 1 1 d .
C47 C 0.6414(3) 0.1035(2) 0.1191(2) 0.0295(6) Uani 1 1 d .
H47A H 0.7360 0.1385 0.1700 0.044 Uiso 1 1 calc R
H47B H 0.6603 0.0460 0.0685 0.044 Uiso 1 1 calc R
H47C H 0.5566 0.0823 0.1467 0.044 Uiso 1 1 calc R
C100 C 0.1607(4) 0.3730(4) 0.4962(3) 0.0676(13) Uani 1 1 d .
H101 H 0.1870 0.3976 0.5673 0.081 Uiso 1 1 calc R
H100 H 0.1852 0.3085 0.4678 0.081 Uiso 1 1 calc R
Cl5 Cl -0.03844(11) 0.35685(7) 0.45941(9) 0.0627(3) Uani 1 1 d .
Cl6 Cl 0.27681(9) 0.45395(6) 0.46348(6) 0.04150(18) Uani 1 1 d .

loop_
_atom_site_aniso_label
_atom_site_aniso_U_11
_atom_site_aniso_U_22
_atom_site_aniso_U_33
_atom_site_aniso_U_23
_atom_site_aniso_U_13
_atom_site_aniso_U_12
Pt1 0.01699(5) 0.02227(5) 0.01948(5) 0.01215(4) 0.00239(4) 0.00292(4)
Cl1 0.0259(3) 0.0267(3) 0.0227(3) 0.0105(3) -0.0011(2) 0.0036(3)
Cl2 0.0314(4) 0.0399(4) 0.0269(3) 0.0190(3) 0.0048(3) 0.0176(3)
C1 0.0214(13) 0.0225(13) 0.0216(13) 0.0115(11) 0.0053(10) 0.0022(10)
N1 0.0204(11) 0.0267(12) 0.0248(12) 0.0135(10) 0.0073(9) 0.0044(9)
C2 0.0225(13) 0.0271(14) 0.0261(15) 0.0152(12) 0.0081(11) 0.0055(11)
N2 0.0228(11) 0.0295(12) 0.0243(13) 0.0147(10) 0.0071(10) 0.0030(10)
C11 0.0184(12) 0.0233(13) 0.0249(13) 0.0147(11) 0.0074(10) 0.0070(10)
C12 0.0190(12) 0.0256(13) 0.0216(13) 0.0116(11) 0.0037(10) 0.0031(10)
C13 0.0228(13) 0.0211(13) 0.0233(14) 0.0095(11) 0.0072(10) 0.0048(10)
C14 0.0195(12) 0.0261(13) 0.0247(14) 0.0147(11) 0.0062(10) 0.0055(10)
C15 0.0204(12) 0.0281(14) 0.0174(13) 0.0106(11) 0.0035(10) 0.0037(10)
C16 0.0249(13) 0.0223(13) 0.0243(14) 0.0096(11) 0.0089(11) 0.0061(11)
O1 0.0302(10) 0.0281(10) 0.0302(11) 0.0141(9) 0.0008(8) 0.0112(8)
C17 0.0324(16) 0.0277(16) 0.053(2) 0.0156(15) 0.0006(14) 0.0118(13)
C21 0.0216(12) 0.0224(13) 0.0166(12) 0.0097(10) 0.0027(10) 0.0000(10)
C22 0.0295(14) 0.0209(13) 0.0249(14) 0.0071(11) 0.0073(11) 0.0067(11)
C23 0.0275(14) 0.0239(14) 0.0296(15) 0.0113(12) 0.0053(11) 0.0122(11)
C24 0.0210(12) 0.0204(12) 0.0213(13) 0.0112(10) 0.0022(10) 0.0030(10)
C25 0.0226(13) 0.0188(12) 0.0200(13) 0.0090(10) 0.0071(10) 0.0042(10)
C26 0.0203(13) 0.0275(14) 0.0274(14) 0.0164(12) 0.0080(11) 0.0075(11)
O2 0.0268(10) 0.0248(10) 0.0220(10) 0.0096(8) -0.0010(8) 0.0059(8)
C27 0.0301(15) 0.0271(14) 0.0227(14) 0.0095(12) 0.0004(11) 0.0014(12)
Pt2 0.01986(5) 0.01763(5) 0.01627(5) 0.00809(4) 0.00311(4) 0.00500(4)
Cl3 0.0385(4) 0.0257(3) 0.0304(4) 0.0111(3) 0.0073(3) 0.0179(3)
Cl4 0.0478(4) 0.0264(3) 0.0188(3) 0.0085(3) -0.0030(3) 0.0127(3)
C3 0.0233(13) 0.0214(13) 0.0271(15) 0.0127(11) 0.0079(11) 0.0058(10)
N3 0.0213(11) 0.0243(11) 0.0241(12) 0.0139(10) 0.0025(9) 0.0013(9)
C4 0.0217(13) 0.0241(13) 0.0156(12) 0.0091(10) 0.0006(10) 0.0021(10)
N4 0.0246(11) 0.0198(11) 0.0199(11) 0.0075(9) 0.0026(9) 0.0038(9)
C31 0.0213(13) 0.0194(12) 0.0217(13) 0.0114(10) -0.0027(10) -0.0011(10)
C32 0.0194(13) 0.0287(14) 0.0281(15) 0.0151(12) 0.0017(11) 0.0057(11)
C33 0.0208(13) 0.0271(14) 0.0220(13) 0.0113(11) 0.0045(10) 0.0038(10)
C34 0.0223(13) 0.0192(12) 0.0239(14) 0.0105(11) -0.0040(10) -0.0003(10)
C35 0.0256(14) 0.0233(13) 0.0295(15) 0.0098(11) -0.0006(11) 0.0109(11)
C36 0.0264(14) 0.0210(13) 0.0243(14) 0.0072(11) 0.0012(11) 0.0055(11)
O3 0.0344(11) 0.0331(11) 0.0210(10) 0.0107(8) -0.0043(8) 0.0119(9)
C37 0.0377(17) 0.0377(17) 0.0218(15) 0.0128(13) 0.0000(12) 0.0051(13)
C41 0.0217(13) 0.0169(12) 0.0226(13) 0.0075(10) 0.0035(10) 0.0039(10)
C42 0.0265(13) 0.0203(12) 0.0180(13) 0.0077(10) 0.0018(10) 0.0039(10)
C43 0.0233(13) 0.0232(13) 0.0210(13) 0.0133(11) 0.0045(10) 0.0069(10)
C44 0.0215(13) 0.0219(13) 0.0236(13) 0.0112(11) 0.0070(10) 0.0061(10)
C45 0.0274(13) 0.0233(13) 0.0186(13) 0.0107(11) 0.0060(10) 0.0058(11)
C46 0.0244(13) 0.0199(12) 0.0232(13) 0.0120(11) 0.0011(10) 0.0049(10)
O4 0.0492(12) 0.0263(10) 0.0225(10) 0.0127(8) 0.0153(9) 0.0206(9)
C47 0.0393(16) 0.0292(15) 0.0335(16) 0.0199(13) 0.0178(13) 0.0187(13)
C100 0.048(2) 0.114(4) 0.086(3) 0.083(3) 0.026(2) 0.028(2)
Cl5 0.0427(5) 0.0486(5) 0.1141(9) 0.0479(6) 0.0238(5) 0.0173(4)
Cl6 0.0360(4) 0.0491(5) 0.0465(5) 0.0284(4) 0.0048(3) 0.0118(4)

loop_
_atom_type_symbol
_atom_type_description
_atom_type_scat_dispersion_real
_atom_type_scat_dispersion_imag
_atom_type_scat_source
C C 0.0033 0.0016 'International Tables Vol C Tables 4.2.6.8 and 6.1.1.4'
H H 0.0000 0.0000 'International Tables Vol C Tables 4.2.6.8 and 6.1.1.4'
N N 0.0061 0.0033 'International Tables Vol C Tables 4.2.6.8 and 6.1.1.4'
O O 0.0106 0.0060 'International Tables Vol C Tables 4.2.6.8 and 6.1.1.4'
Cl Cl 0.1484 0.1585 'International Tables Vol C Tables 4.2.6.8 and 6.1.1.4'
Pt Pt -1.7033 8.3905 'International Tables Vol C Tables 4.2.6.8 and 6.1.1.4'

loop_
_geom_angle_atom_site_label_1
_geom_angle_atom_site_label_2
_geom_angle_atom_site_label_3
_geom_angle
C2 Pt1 C1 94.25(11)
C2 Pt1 Cl2 86.03(8)
C1 Pt1 Cl2 177.61(7)
C2 Pt1 Cl1 174.92(8)
C1 Pt1 Cl1 90.51(8)
Cl2 Pt1 Cl1 89.14(2)
C2 Pt1 Pt2 79.15(7)
C1 Pt1 Pt2 80.87(7)
Cl2 Pt1 Pt2 101.512(18)
Cl1 Pt1 Pt2 103.395(17)
N1 C1 Pt1 177.6(2)
C1 N1 C11 177.0(2)
N2 C2 Pt1 172.3(2)
C2 N2 C21 163.7(3)
C12 C11 C16 121.3(2)
C12 C11 N1 119.8(2)
C16 C11 N1 118.9(2)
C11 C12 C13 119.0(2)
C11 C12 H12 120.5
C13 C12 H12 120.5
C14 C13 C12 120.3(2)
C14 C13 H13 119.9
C12 C13 H13 119.9
O1 C14 C13 124.8(2)
O1 C14 C15 115.0(2)
C13 C14 C15 120.2(2)
C16 C15 C14 119.8(2)
C16 C15 H15 120.1
C14 C15 H15 120.1
C15 C16 C11 119.4(2)
C15 C16 H16 120.3
C11 C16 H16 120.3
C14 O1 C17 117.5(2)
O1 C17 H17A 109.5
O1 C17 H17B 109.5
H17A C17 H17B 109.5
O1 C17 H17C 109.5
H17A C17 H17C 109.5
H17B C17 H17C 109.5
C26 C21 C22 121.5(2)
C26 C21 N2 121.4(2)
C22 C21 N2 117.2(2)
C23 C22 C21 119.3(2)
C23 C22 H22 120.4
C21 C22 H22 120.4
C22 C23 C24 119.9(2)
C22 C23 H23 120.0
C24 C23 H23 120.0
O2 C24 C25 125.3(2)
O2 C24 C23 114.4(2)
C25 C24 C23 120.3(2)
C26 C25 C24 120.0(2)
C26 C25 H25 120.0
C24 C25 H25 120.0
C21 C26 C25 119.1(2)
C21 C26 H26 120.5
C25 C26 H26 120.5
C24 O2 C27 117.3(2)
O2 C27 H27A 109.5
O2 C27 H27B 109.5
H27A C27 H27B 109.5
O2 C27 H27C 109.5
H27A C27 H27C 109.5
H27B C27 H27C 109.5
C4 Pt2 C3 90.69(11)
C4 Pt2 Cl3 174.89(8)
C3 Pt2 Cl3 91.00(8)
C4 Pt2 Cl4 88.33(8)
C3 Pt2 Cl4 178.24(8)
Cl3 Pt2 Cl4 90.10(2)
C4 Pt2 Pt1 79.16(7)
C3 Pt2 Pt1 79.14(7)
Cl3 Pt2 Pt1 96.421(18)
Cl4 Pt2 Pt1 102.10(2)
N3 C3 Pt2 177.2(2)
C3 N3 C31 173.3(3)
N4 C4 Pt2 176.0(2)
C4 N4 C41 172.8(3)
C32 C31 C36 121.2(2)
C32 C31 N3 118.7(2)
C36 C31 N3 120.0(2)
C31 C32 C33 119.7(2)
C31 C32 H32 120.1
C33 C32 H32 120.1
C34 C33 C32 119.6(2)
C34 C33 H33 120.2
C32 C33 H33 120.2
O3 C34 C33 124.2(2)
O3 C34 C35 115.7(2)
C33 C34 C35 120.0(2)
C36 C35 C34 120.5(2)
C36 C35 H35 119.7
C34 C35 H35 119.7
C35 C36 C31 118.8(3)
C35 C36 H36 120.6
C31 C36 H36 120.6
C34 O3 C37 116.9(2)
O3 C37 H37A 109.5
O3 C37 H37B 109.5
H37A C37 H37B 109.5
O3 C37 H37C 109.5
H37A C37 H37C 109.5
H37B C37 H37C 109.5
C46 C41 C42 121.8(2)
C46 C41 N4 118.4(2)
C42 C41 N4 119.8(2)
C43 C42 C41 119.1(2)
C43 C42 H42 120.5
C41 C42 H42 120.5
C44 C43 C42 119.6(2)
C44 C43 H43 120.2
C42 C43 H43 120.2
O4 C44 C43 124.8(2)
O4 C44 C45 114.7(2)
C43 C44 C45 120.5(2)
C46 C45 C44 120.0(2)
C46 C45 H45 120.0
C44 C45 H45 120.0
C45 C46 C41 118.9(2)
C45 C46 H46 120.5
C41 C46 H46 120.5
C44 O4 C47 118.0(2)
O4 C47 H47A 109.5
O4 C47 H47B 109.5
H47A C47 H47B 109.5
O4 C47 H47C 109.5
H47A C47 H47C 109.5
H47B C47 H47C 109.5
Cl6 C100 Cl5 113.9(2)
Cl6 C100 H101 108.8
Cl5 C100 H101 108.8
Cl6 C100 H100 108.8
Cl5 C100 H100 108.8
H101 C100 H100 107.7

loop_
_geom_bond_atom_site_label_1
_geom_bond_atom_site_label_2
_geom_bond_distance
Pt1 C2 1.911(3)
Pt1 C1 1.914(3)
Pt1 Cl2 2.3143(6)
Pt1 Cl1 2.3160(7)
Pt1 Pt2 3.49599(14)
C1 N1 1.149(3)
N1 C11 1.401(3)
C2 N2 1.147(3)
N2 C21 1.402(3)
C11 C12 1.383(4)
C11 C16 1.393(4)
C12 C13 1.388(4)
C12 H12 0.9500
C13 C14 1.383(4)
C13 H13 0.9500
C14 O1 1.364(3)
C14 C15 1.399(4)
C15 C16 1.378(4)
C15 H15 0.9500
C16 H16 0.9500
O1 C17 1.429(3)
C17 H17A 0.9800
C17 H17B 0.9800
C17 H17C 0.9800
C21 C26 1.383(4)
C21 C22 1.388(4)
C22 C23 1.370(4)
C22 H22 0.9500
C23 C24 1.398(4)
C23 H23 0.9500
C24 O2 1.367(3)
C24 C25 1.383(3)
C25 C26 1.383(4)
C25 H25 0.9500
C26 H26 0.9500
O2 C27 1.435(3)
C27 H27A 0.9800
C27 H27B 0.9800
C27 H27C 0.9800
Pt2 C4 1.909(3)
Pt2 C3 1.916(3)
Pt2 Cl3 2.3070(6)
Pt2 Cl4 2.3076(7)
C3 N3 1.147(3)
N3 C31 1.401(3)
C4 N4 1.145(3)
N4 C41 1.399(3)
C31 C32 1.381(4)
C31 C36 1.392(4)
C32 C33 1.387(4)
C32 H32 0.9500
C33 C34 1.383(4)
C33 H33 0.9500
C34 O3 1.358(3)
C34 C35 1.400(4)
C35 C36 1.373(4)
C35 H35 0.9500
C36 H36 0.9500
O3 C37 1.436(3)
C37 H37A 0.9800
C37 H37B 0.9800
C37 H37C 0.9800
C41 C46 1.383(4)
C41 C42 1.388(3)
C42 C43 1.386(4)
C42 H42 0.9500
C43 C44 1.386(4)
C43 H43 0.9500
C44 O4 1.363(3)
C44 C45 1.397(3)
C45 C46 1.377(4)
C45 H45 0.9500
C46 H46 0.9500
O4 C47 1.421(3)
C47 H47A 0.9800
C47 H47B 0.9800
C47 H47C 0.9800
C100 Cl6 1.743(4)
C100 Cl5 1.744(4)
C100 H101 0.9900
C100 H100 0.9900

loop_
_geom_torsion_atom_site_label_1
_geom_torsion_atom_site_label_2
_geom_torsion_atom_site_label_3
_geom_torsion_atom_site_label_4
_geom_torsion
C16 C11 C12 C13 -0.4(4)
N1 C11 C12 C13 178.7(2)
C11 C12 C13 C14 0.5(4)
C12 C13 C14 O1 179.1(2)
C12 C13 C14 C15 -0.7(4)
O1 C14 C15 C16 -179.1(2)
C13 C14 C15 C16 0.8(4)
C14 C15 C16 C11 -0.7(4)
C12 C11 C16 C15 0.5(4)
N1 C11 C16 C15 -178.6(2)
C13 C14 O1 C17 -0.7(4)
C15 C14 O1 C17 179.1(2)
C2 N2 C21 C26 -177.0(8)
C2 N2 C21 C22 3.2(10)
C26 C21 C22 C23 1.5(4)
N2 C21 C22 C23 -178.7(2)
C21 C22 C23 C24 1.0(4)
C22 C23 C24 O2 178.3(2)
C22 C23 C24 C25 -2.8(4)
O2 C24 C25 C26 -179.1(2)
C23 C24 C25 C26 2.2(4)
C22 C21 C26 C25 -2.1(4)
N2 C21 C26 C25 178.1(2)
C24 C25 C26 C21 0.3(4)
C25 C24 O2 C27 3.3(4)
C23 C24 O2 C27 -177.9(2)
C2 Pt1 Pt2 C4 -121.05(11)
C1 Pt1 Pt2 C4 142.79(11)
Cl2 Pt1 Pt2 C4 -37.43(8)
Cl1 Pt1 Pt2 C4 54.45(8)
C2 Pt1 Pt2 C3 146.13(11)
C1 Pt1 Pt2 C3 49.97(11)
Cl2 Pt1 Pt2 C3 -130.24(8)
Cl1 Pt1 Pt2 C3 -38.37(8)
C2 Pt1 Pt2 Cl3 56.34(8)
C1 Pt1 Pt2 Cl3 -39.82(8)
Cl2 Pt1 Pt2 Cl3 139.97(3)
Cl1 Pt1 Pt2 Cl3 -128.16(2)
C2 Pt1 Pt2 Cl4 -35.15(8)
C1 Pt1 Pt2 Cl4 -131.31(8)
Cl2 Pt1 Pt2 Cl4 48.48(3)
Cl1 Pt1 Pt2 Cl4 140.35(2)
C36 C31 C32 C33 2.4(4)
N3 C31 C32 C33 -178.3(2)
C31 C32 C33 C34 0.0(4)
C32 C33 C34 O3 179.2(2)
C32 C33 C34 C35 -2.0(4)
O3 C34 C35 C36 -179.5(2)
C33 C34 C35 C36 1.6(4)
C34 C35 C36 C31 0.8(4)
C32 C31 C36 C35 -2.8(4)
N3 C31 C36 C35 177.9(2)
C33 C34 O3 C37 -5.9(4)
C35 C34 O3 C37 175.2(2)
C46 C41 C42 C43 -1.1(4)
N4 C41 C42 C43 178.1(2)
C41 C42 C43 C44 -0.4(4)
C42 C43 C44 O4 -178.0(2)
C42 C43 C44 C45 1.5(4)
O4 C44 C45 C46 178.3(2)
C43 C44 C45 C46 -1.2(4)
C44 C45 C46 C41 -0.2(4)
C42 C41 C46 C45 1.4(4)
N4 C41 C46 C45 -177.8(2)
C43 C44 O4 C47 -1.9(4)
C45 C44 O4 C47 178.5(2)
